data_2227425
loop_
_publ_author_name
'Flores-Figueroa, Aar\'on'
'Hern\'andez-Ortega, Sim\'on'
'Castillo, Ivan'

_publ_section_title
;
 Tris(2,4-dimethylbenzenethiolato)phenyltin(IV)
;
_journal_coeditor_code FJ2342
_journal_issue 11
_journal_name_full 'Acta Crystallographica Section E'
_journal_page_first m1389
_journal_page_last m1390
_journal_paper_doi 10.1107/S1600536810039851
_journal_volume 66
_journal_year 2010
_chemical_formula_iupac '[Sn (C6 H5) (C8 H9 S)3]'
_chemical_formula_moiety 'C30 H32 S3 Sn'
_chemical_formula_sum 'C30 H32 S3 Sn'
_chemical_formula_weight 607.43
_chemical_name_systematic
;
Tris(2,4-dimethylbenzenethiolato)phenyltin(IV)
;
_space_group_IT_number 2
_symmetry_cell_setting triclinic
_symmetry_space_group_name_Hall '-P 1'
_symmetry_space_group_name_H-M 'P -1'
_atom_sites_solution_hydrogens geom
_atom_sites_solution_primary direct
_atom_sites_solution_secondary difmap
_audit_creation_method SHELXL-97
_cell_angle_alpha 93.420(2)
_cell_angle_beta 93.5200(10)
_cell_angle_gamma 105.8000(10)
_cell_formula_units_Z 2
_cell_length_a 9.2717(7)
_cell_length_b 10.6370(8)
_cell_length_c 15.6486(11)
_cell_measurement_reflns_used 6072
_cell_measurement_temperature 298(2)
_cell_measurement_theta_max 25.35
_cell_measurement_theta_min 2.29
_cell_volume 1477.51(19)
_computing_cell_refinement 'SAINT-Plus (Bruker, 2007)'
_computing_data_collection 'SMART (Bruker, 2007)'
_computing_data_reduction 'SAINT-Plus (Bruker, 2007)'
_computing_molecular_graphics 'SHELXTL (Sheldrick, 2008<i>b</i>)'
_computing_publication_material 'SHELXTL (Sheldrick, 2008<i>b</i>)'
_computing_structure_refinement 'SHELXL97 (Sheldrick, 2008<i>b</i>)'
_computing_structure_solution 'SHELXS97 (Sheldrick, 2008<i>b</i>)'
_diffrn_ambient_temperature 298(2)
_diffrn_detector_area_resol_mean 0.83
_diffrn_measured_fraction_theta_full 0.998
_diffrn_measured_fraction_theta_max 0.998
_diffrn_measurement_device_type 'Bruker SMART APEX CCD area-detector'
_diffrn_measurement_method \w
_diffrn_radiation_monochromator graphite
_diffrn_radiation_source 'fine-focus sealed tube'
_diffrn_radiation_type MoK\a
_diffrn_radiation_wavelength 0.71073
_diffrn_reflns_av_R_equivalents 0.0357
_diffrn_reflns_av_sigmaI/netI 0.0590
_diffrn_reflns_limit_h_max 11
_diffrn_reflns_limit_h_min -11
_diffrn_reflns_limit_k_max 12
_diffrn_reflns_limit_k_min -12
_diffrn_reflns_limit_l_max 18
_diffrn_reflns_limit_l_min -18
_diffrn_reflns_number 12493
_diffrn_reflns_theta_full 25.38
_diffrn_reflns_theta_max 25.38
_diffrn_reflns_theta_min 1.31
_exptl_absorpt_coefficient_mu 1.093
_exptl_absorpt_correction_T_max 0.9579
_exptl_absorpt_correction_T_min 0.7048
_exptl_absorpt_correction_type multi-scan
_exptl_absorpt_process_details '(SADABS; Sheldrick, 2008<i>a</i>)'
_exptl_crystal_colour Colourless
_exptl_crystal_density_diffrn 1.365
_exptl_crystal_density_method 'not measured'
_exptl_crystal_description Prism-lamina
_exptl_crystal_F_000 620
_exptl_crystal_size_max 0.32
_exptl_crystal_size_mid 0.26
_exptl_crystal_size_min 0.04
_refine_diff_density_max 0.642
_refine_diff_density_min -0.366
_refine_ls_extinction_method none
_refine_ls_goodness_of_fit_ref 0.858
_refine_ls_hydrogen_treatment constr
_refine_ls_matrix_type full
_refine_ls_number_parameters 313
_refine_ls_number_reflns 5416
_refine_ls_number_restraints 0
_refine_ls_restrained_S_all 0.858
_refine_ls_R_factor_all 0.0474
_refine_ls_R_factor_gt 0.0341
_refine_ls_shift/su_max 0.002
_refine_ls_shift/su_mean 0.000
_refine_ls_structure_factor_coef Fsqd
_refine_ls_weighting_details 'calc w=1/[\s^2^(Fo^2^)+(0.0210P)^2^] where P=(Fo^2^+2Fc^2^)/3'
_refine_ls_weighting_scheme calc
_refine_ls_wR_factor_gt 0.0583
_refine_ls_wR_factor_ref 0.0605
_reflns_number_gt 4057
_reflns_number_total 5416
_reflns_threshold_expression I>2sigma(I)
_cod_data_source_file fj2342.cif
_cod_data_source_block I
_cod_database_code 2227425
_cod_database_fobs_code 2227425

loop_
_symmetry_equiv_pos_as_xyz
'x, y, z'
'-x, -y, -z'

loop_
_atom_site_type_symbol
_atom_site_label
_atom_site_fract_x
_atom_site_fract_y
_atom_site_fract_z
_atom_site_U_iso_or_equiv
_atom_site_adp_type
_atom_site_calc_flag
_atom_site_refinement_flags
_atom_site_occupancy
_atom_site_disorder_assembly
_atom_site_disorder_group
Sn Sn 0.76585(2) 0.68776(2) 0.732737(14) 0.04856(8) Uani d . 1 . .
S S1 0.79793(10) 0.74342(8) 0.88495(5) 0.0604(2) Uani d . 1 . .
S S2 0.76443(10) 0.46303(9) 0.70323(6) 0.0713(3) Uani d . 1 . .
S S3 0.97179(9) 0.83866(9) 0.67586(6) 0.0649(3) Uani d . 1 . .
C C1 0.5620(3) 0.7073(3) 0.6745(2) 0.0493(8) Uani d . 1 . .
C C2 0.4930(4) 0.7944(3) 0.7097(2) 0.0613(9) Uani d . 1 . .
H H2 0.5331 0.8414 0.7617 0.074 Uiso calc R 1 . .
C C3 0.3652(4) 0.8137(4) 0.6695(3) 0.0784(11) Uani d . 1 . .
H H3 0.3188 0.8721 0.6949 0.094 Uiso calc R 1 . .
C C4 0.3072(4) 0.7475(4) 0.5931(3) 0.0784(12) Uani d . 1 . .
H H4 0.2211 0.7607 0.5659 0.094 Uiso calc R 1 . .
C C5 0.3745(4) 0.6615(4) 0.5557(2) 0.0799(12) Uani d . 1 . .
H H5 0.3355 0.6172 0.5027 0.096 Uiso calc R 1 . .
C C6 0.5015(4) 0.6405(4) 0.5974(2) 0.0698(10) Uani d . 1 . .
H H6 0.5460 0.5803 0.5726 0.084 Uiso calc R 1 . .
C C7 0.9858(3) 0.8485(3) 0.88924(18) 0.0480(8) Uani d . 1 . .
C C8 1.0125(4) 0.9837(3) 0.88760(18) 0.0503(8) Uani d . 1 . .
C C9 1.1612(4) 1.0570(3) 0.89292(19) 0.0615(9) Uani d . 1 . .
H H9 1.1811 1.1475 0.8925 0.074 Uiso calc R 1 . .
C C10 1.2818(4) 1.0050(4) 0.8988(2) 0.0627(9) Uani d . 1 . .
C C11 1.2497(4) 0.8703(4) 0.8994(2) 0.0652(10) Uani d . 1 . .
H H11 1.3281 0.8313 0.9029 0.078 Uiso calc R 1 . .
C C12 1.1045(4) 0.7937(3) 0.89512(19) 0.0558(9) Uani d . 1 . .
H H12 1.0855 0.7034 0.8961 0.067 Uiso calc R 1 . .
C C13 0.8877(4) 1.0482(3) 0.8784(2) 0.0729(10) Uani d . 1 . .
H H13A 0.8203 1.0071 0.8294 0.109 Uiso calc R 1 . .
H H13B 0.9292 1.1395 0.8707 0.109 Uiso calc R 1 . .
H H13C 0.8338 1.0392 0.9292 0.109 Uiso calc R 1 . .
C C14 1.4406(4) 1.0917(4) 0.9042(3) 0.1016(14) Uani d . 1 . .
H H14A 1.4584 1.1336 0.8517 0.152 Uiso calc R 1 . .
H H14B 1.5094 1.0398 0.9131 0.152 Uiso calc R 1 . .
H H14C 1.4553 1.1572 0.9513 0.152 Uiso calc R 1 . .
C C15 0.9354(3) 0.4663(3) 0.7653(2) 0.0525(8) Uani d . 1 . .
C C16 0.9311(3) 0.4193(3) 0.8463(2) 0.0519(8) Uani d . 1 . .
C C17 1.0672(4) 0.4228(3) 0.8900(2) 0.0564(9) Uani d . 1 . .
H H17 1.0661 0.3920 0.9444 0.068 Uiso calc R 1 . .
C C18 1.2041(4) 0.4697(3) 0.8564(2) 0.0584(9) Uani d . 1 . .
C C19 1.2029(4) 0.5147(3) 0.7760(2) 0.0673(10) Uani d . 1 . .
H H19 1.2935 0.5469 0.7517 0.081 Uiso calc R 1 . .
C C20 1.0702(4) 0.5132(3) 0.7307(2) 0.0645(9) Uani d . 1 . .
H H20 1.0720 0.5441 0.6763 0.077 Uiso calc R 1 . .
C C21 0.7866(4) 0.3664(3) 0.8865(2) 0.0773(11) Uani d . 1 . .
H H21A 0.7355 0.4334 0.8922 0.116 Uiso calc R 1 . .
H H21B 0.8074 0.3391 0.9422 0.116 Uiso calc R 1 . .
H H21C 0.7240 0.2928 0.8508 0.116 Uiso calc R 1 . .
C C22 1.3519(4) 0.4742(4) 0.9061(2) 0.0858(12) Uani d . 1 . .
H H22A 1.4186 0.4506 0.8676 0.129 Uiso calc R 1 . .
H H22B 1.3332 0.4137 0.9500 0.129 Uiso calc R 1 . .
H H22C 1.3970 0.5613 0.9322 0.129 Uiso calc R 1 . .
C C23 0.8789(3) 0.8297(3) 0.5717(2) 0.0579(9) Uani d . 1 . .
C C24 0.8116(4) 0.9252(3) 0.5474(2) 0.0661(10) Uani d . 1 . .
C C25 0.7413(5) 0.9110(4) 0.4651(3) 0.0882(13) Uani d . 1 . .
H H25 0.6951 0.9741 0.4485 0.106 Uiso calc R 1 . .
C C26 0.7372(5) 0.8077(5) 0.4068(3) 0.0920(14) Uani d . 1 . .
C C27 0.8052(5) 0.7156(4) 0.4322(3) 0.0902(13) Uani d . 1 . .
H H27 0.8037 0.6447 0.3941 0.108 Uiso calc R 1 . .
C C28 0.8759(4) 0.7266(4) 0.5136(2) 0.0759(11) Uani d . 1 . .
H H28 0.9223 0.6632 0.5294 0.091 Uiso calc R 1 . .
C C29 0.8112(5) 1.0413(4) 0.6079(3) 0.0950(13) Uani d . 1 . .
H H29A 0.7519 1.0114 0.6547 0.143 Uiso calc R 1 . .
H H29B 0.7690 1.1005 0.5776 0.143 Uiso calc R 1 . .
H H29C 0.9124 1.0857 0.6299 0.143 Uiso calc R 1 . .
C C30 0.6584(6) 0.7974(5) 0.3179(3) 0.146(2) Uani d . 1 . .
H H30A 0.5860 0.8471 0.3188 0.219 Uiso calc R 1 . .
H H30B 0.6081 0.7072 0.3006 0.219 Uiso calc R 1 . .
H H30C 0.7310 0.8315 0.2780 0.219 Uiso calc R 1 . .

loop_
_atom_site_aniso_label
_atom_site_aniso_U_11
_atom_site_aniso_U_22
_atom_site_aniso_U_33
_atom_site_aniso_U_12
_atom_site_aniso_U_13
_atom_site_aniso_U_23
Sn 0.04127(13) 0.05660(15) 0.04794(14) 0.01525(11) -0.00392(9) 0.00492(10)
S1 0.0608(6) 0.0633(6) 0.0494(5) 0.0041(5) 0.0036(4) 0.0058(4)
S2 0.0706(6) 0.0607(6) 0.0782(7) 0.0212(5) -0.0255(5) -0.0114(5)
S3 0.0442(5) 0.0874(7) 0.0578(6) 0.0085(5) 0.0002(4) 0.0123(5)
C1 0.0378(18) 0.057(2) 0.053(2) 0.0136(16) 0.0015(15) 0.0104(17)
C2 0.050(2) 0.066(2) 0.069(2) 0.0185(19) -0.0010(18) 0.0057(19)
C3 0.060(3) 0.080(3) 0.104(3) 0.036(2) 0.005(2) 0.009(2)
C4 0.048(2) 0.098(3) 0.094(3) 0.026(2) -0.006(2) 0.034(3)
C5 0.058(2) 0.112(3) 0.063(3) 0.021(2) -0.0156(19) -0.003(2)
C6 0.050(2) 0.089(3) 0.074(3) 0.029(2) -0.0029(19) -0.008(2)
C7 0.057(2) 0.047(2) 0.0360(18) 0.0095(17) -0.0030(15) -0.0001(14)
C8 0.062(2) 0.049(2) 0.0385(18) 0.0144(18) -0.0052(15) 0.0018(15)
C9 0.081(3) 0.046(2) 0.048(2) 0.005(2) -0.0101(18) 0.0026(16)
C10 0.057(2) 0.073(3) 0.050(2) 0.005(2) -0.0043(17) 0.0099(19)
C11 0.062(2) 0.083(3) 0.054(2) 0.028(2) -0.0076(17) 0.0047(19)
C12 0.066(2) 0.052(2) 0.049(2) 0.017(2) -0.0063(17) 0.0040(16)
C13 0.087(3) 0.061(2) 0.074(3) 0.031(2) -0.008(2) 0.0000(19)
C14 0.069(3) 0.115(3) 0.098(3) -0.014(3) -0.015(2) 0.027(3)
C15 0.054(2) 0.0442(19) 0.060(2) 0.0171(17) -0.0060(17) -0.0017(16)
C16 0.051(2) 0.0379(18) 0.067(2) 0.0131(16) 0.0047(17) 0.0106(16)
C17 0.059(2) 0.047(2) 0.065(2) 0.0169(18) 0.0013(18) 0.0151(17)
C18 0.053(2) 0.047(2) 0.077(3) 0.0186(18) -0.0001(19) 0.0082(18)
C19 0.052(2) 0.066(2) 0.090(3) 0.0209(19) 0.020(2) 0.018(2)
C20 0.074(3) 0.069(2) 0.060(2) 0.030(2) 0.014(2) 0.0170(18)
C21 0.061(2) 0.068(2) 0.103(3) 0.013(2) 0.011(2) 0.029(2)
C22 0.059(2) 0.087(3) 0.113(3) 0.027(2) -0.013(2) 0.010(2)
C23 0.052(2) 0.068(2) 0.050(2) 0.0091(19) 0.0078(16) 0.0087(19)
C24 0.075(3) 0.062(2) 0.054(2) 0.005(2) 0.0029(19) 0.0147(19)
C25 0.106(3) 0.079(3) 0.075(3) 0.018(3) -0.007(3) 0.027(2)
C26 0.113(4) 0.091(3) 0.055(3) 0.002(3) -0.007(2) 0.015(3)
C27 0.116(4) 0.089(3) 0.058(3) 0.020(3) 0.007(2) -0.008(2)
C28 0.074(3) 0.090(3) 0.066(3) 0.025(2) 0.009(2) 0.006(2)
C29 0.125(4) 0.072(3) 0.092(3) 0.031(3) 0.005(3) 0.015(2)
C30 0.197(6) 0.145(5) 0.072(3) 0.017(4) -0.044(3) 0.016(3)

loop_
_atom_type_symbol
_atom_type_description
_atom_type_scat_dispersion_real
_atom_type_scat_dispersion_imag
_atom_type_scat_source
C C 0.0033 0.0016 'International Tables Vol C Tables 4.2.6.8 and 6.1.1.4'
H H 0.0000 0.0000 'International Tables Vol C Tables 4.2.6.8 and 6.1.1.4'
S S 0.1246 0.1234 'International Tables Vol C Tables 4.2.6.8 and 6.1.1.4'
Sn Sn -0.6537 1.4246 'International Tables Vol C Tables 4.2.6.8 and 6.1.1.4'

loop_
_geom_angle_atom_site_label_1
_geom_angle_atom_site_label_2
_geom_angle_atom_site_label_3
_geom_angle_site_symmetry_1
_geom_angle_site_symmetry_3
_geom_angle
_geom_angle_publ_flag
C1 Sn S3 . . 108.97(8) ?
C1 Sn S1 . . 113.54(9) ?
S3 Sn S1 . . 105.13(3) ?
C1 Sn S2 . . 106.68(9) ?
S3 Sn S2 . . 112.83(4) ?
S1 Sn S2 . . 109.83(3) ?
C7 S1 Sn . . 97.37(10) ?
C15 S2 Sn . . 98.83(10) ?
C23 S3 Sn . . 95.05(11) ?
C6 C1 C2 . . 118.1(3) ?
C6 C1 Sn . . 120.8(2) ?
C2 C1 Sn . . 120.9(2) ?
C1 C2 C3 . . 121.3(3) ?
C1 C2 H2 . . 119.3 ?
C3 C2 H2 . . 119.3 ?
C4 C3 C2 . . 119.8(4) ?
C4 C3 H3 . . 120.1 ?
C2 C3 H3 . . 120.1 ?
C3 C4 C5 . . 120.3(3) ?
C3 C4 H4 . . 119.8 ?
C5 C4 H4 . . 119.8 ?
C4 C5 C6 . . 119.6(4) ?
C4 C5 H5 . . 120.2 ?
C6 C5 H5 . . 120.2 ?
C1 C6 C5 . . 120.8(3) ?
C1 C6 H6 . . 119.6 ?
C5 C6 H6 . . 119.6 ?
C12 C7 C8 . . 120.2(3) ?
C12 C7 S1 . . 119.0(2) ?
C8 C7 S1 . . 120.8(3) ?
C9 C8 C7 . . 116.6(3) ?
C9 C8 C13 . . 120.8(3) ?
C7 C8 C13 . . 122.5(3) ?
C10 C9 C8 . . 124.3(3) ?
C10 C9 H9 . . 117.8 ?
C8 C9 H9 . . 117.8 ?
C9 C10 C11 . . 116.9(3) ?
C9 C10 C14 . . 121.0(4) ?
C11 C10 C14 . . 122.0(4) ?
C12 C11 C10 . . 120.9(3) ?
C12 C11 H11 . . 119.5 ?
C10 C11 H11 . . 119.5 ?
C11 C12 C7 . . 121.0(3) ?
C11 C12 H12 . . 119.5 ?
C7 C12 H12 . . 119.5 ?
C8 C13 H13A . . 109.5 ?
C8 C13 H13B . . 109.5 ?
H13A C13 H13B . . 109.5 ?
C8 C13 H13C . . 109.5 ?
H13A C13 H13C . . 109.5 ?
H13B C13 H13C . . 109.5 ?
C10 C14 H14A . . 109.5 ?
C10 C14 H14B . . 109.5 ?
H14A C14 H14B . . 109.5 ?
C10 C14 H14C . . 109.5 ?
H14A C14 H14C . . 109.5 ?
H14B C14 H14C . . 109.5 ?
C20 C15 C16 . . 120.3(3) ?
C20 C15 S2 . . 119.0(3) ?
C16 C15 S2 . . 120.6(3) ?
C17 C16 C15 . . 117.5(3) ?
C17 C16 C21 . . 120.3(3) ?
C15 C16 C21 . . 122.2(3) ?
C18 C17 C16 . . 123.1(3) ?
C18 C17 H17 . . 118.5 ?
C16 C17 H17 . . 118.5 ?
C19 C18 C17 . . 117.4(3) ?
C19 C18 C22 . . 120.6(3) ?
C17 C18 C22 . . 122.0(3) ?
C18 C19 C20 . . 121.3(3) ?
C18 C19 H19 . . 119.4 ?
C20 C19 H19 . . 119.4 ?
C15 C20 C19 . . 120.4(3) ?
C15 C20 H20 . . 119.8 ?
C19 C20 H20 . . 119.8 ?
C16 C21 H21A . . 109.5 ?
C16 C21 H21B . . 109.5 ?
H21A C21 H21B . . 109.5 ?
C16 C21 H21C . . 109.5 ?
H21A C21 H21C . . 109.5 ?
H21B C21 H21C . . 109.5 ?
C18 C22 H22A . . 109.5 ?
C18 C22 H22B . . 109.5 ?
H22A C22 H22B . . 109.5 ?
C18 C22 H22C . . 109.5 ?
H22A C22 H22C . . 109.5 ?
H22B C22 H22C . . 109.5 ?
C28 C23 C24 . . 119.4(3) ?
C28 C23 S3 . . 119.0(3) ?
C24 C23 S3 . . 121.6(3) ?
C23 C24 C25 . . 118.1(4) ?
C23 C24 C29 . . 122.1(3) ?
C25 C24 C29 . . 119.8(4) ?
C26 C25 C24 . . 122.8(4) ?
C26 C25 H25 . . 118.6 ?
C24 C25 H25 . . 118.6 ?
C27 C26 C25 . . 117.9(4) ?
C27 C26 C30 . . 121.8(5) ?
C25 C26 C30 . . 120.4(5) ?
C26 C27 C28 . . 120.9(4) ?
C26 C27 H27 . . 119.6 ?
C28 C27 H27 . . 119.6 ?
C23 C28 C27 . . 121.0(4) ?
C23 C28 H28 . . 119.5 ?
C27 C28 H28 . . 119.5 ?
C24 C29 H29A . . 109.5 ?
C24 C29 H29B . . 109.5 ?
H29A C29 H29B . . 109.5 ?
C24 C29 H29C . . 109.5 ?
H29A C29 H29C . . 109.5 ?
H29B C29 H29C . . 109.5 ?
C26 C30 H30A . . 109.5 ?
C26 C30 H30B . . 109.5 ?
H30A C30 H30B . . 109.5 ?
C26 C30 H30C . . 109.5 ?
H30A C30 H30C . . 109.5 ?
H30B C30 H30C . . 109.5 ?

loop_
_geom_bond_atom_site_label_1
_geom_bond_atom_site_label_2
_geom_bond_site_symmetry_2
_geom_bond_distance
_geom_bond_publ_flag
Sn C1 . 2.114(3) ?
Sn S3 . 2.3927(9) ?
Sn S1 . 2.4002(9) ?
Sn S2 . 2.4037(9) ?
S1 C7 . 1.790(3) ?
S2 C15 . 1.798(3) ?
S3 C23 . 1.782(3) ?
C1 C6 . 1.368(4) ?
C1 C2 . 1.370(4) ?
C2 C3 . 1.378(4) ?
C2 H2 . 0.9300 ?
C3 C4 . 1.353(5) ?
C3 H3 . 0.9300 ?
C4 C5 . 1.363(5) ?
C4 H4 . 0.9300 ?
C5 C6 . 1.389(4) ?
C5 H5 . 0.9300 ?
C6 H6 . 0.9300 ?
C7 C12 . 1.379(4) ?
C7 C8 . 1.394(4) ?
C8 C9 . 1.381(4) ?
C8 C13 . 1.501(4) ?
C9 C10 . 1.377(4) ?
C9 H9 . 0.9300 ?
C10 C11 . 1.382(4) ?
C10 C14 . 1.504(4) ?
C11 C12 . 1.365(4) ?
C11 H11 . 0.9300 ?
C12 H12 . 0.9300 ?
C13 H13A . 0.9600 ?
C13 H13B . 0.9600 ?
C13 H13C . 0.9600 ?
C14 H14A . 0.9600 ?
C14 H14B . 0.9600 ?
C14 H14C . 0.9600 ?
C15 C20 . 1.371(4) ?
C15 C16 . 1.390(4) ?
C16 C17 . 1.388(4) ?
C16 C21 . 1.498(4) ?
C17 C18 . 1.380(4) ?
C17 H17 . 0.9300 ?
C18 C19 . 1.373(4) ?
C18 C22 . 1.521(4) ?
C19 C20 . 1.378(4) ?
C19 H19 . 0.9300 ?
C20 H20 . 0.9300 ?
C21 H21A . 0.9600 ?
C21 H21B . 0.9600 ?
C21 H21C . 0.9600 ?
C22 H22A . 0.9600 ?
C22 H22B . 0.9600 ?
C22 H22C . 0.9600 ?
C23 C28 . 1.375(4) ?
C23 C24 . 1.388(4) ?
C24 C25 . 1.388(5) ?
C24 C29 . 1.512(5) ?
C25 C26 . 1.376(5) ?
C25 H25 . 0.9300 ?
C26 C27 . 1.365(5) ?
C26 C30 . 1.516(5) ?
C27 C28 . 1.380(5) ?
C27 H27 . 0.9300 ?
C28 H28 . 0.9300 ?
C29 H29A . 0.9600 ?
C29 H29B . 0.9600 ?
C29 H29C . 0.9600 ?
C30 H30A . 0.9600 ?
C30 H30B . 0.9600 ?
C30 H30C . 0.9600 ?

loop_
_geom_hbond_atom_site_label_D
_geom_hbond_atom_site_label_H
_geom_hbond_atom_site_label_A
_geom_hbond_site_symmetry_A
_geom_hbond_distance_DH
_geom_hbond_distance_HA
_geom_hbond_distance_DA
_geom_hbond_angle_DHA
C12 H12 Cg1 . 0.93 2.72 3.557(3) 149
C13 H13C Cg2 2_777 0.96 2.75 3.579(3) 144

loop_
_geom_torsion_atom_site_label_1
_geom_torsion_atom_site_label_2
_geom_torsion_atom_site_label_3
_geom_torsion_atom_site_label_4
_geom_torsion_site_symmetry_1
_geom_torsion_site_symmetry_2
_geom_torsion_site_symmetry_3
_geom_torsion_site_symmetry_4
_geom_torsion
_geom_torsion_publ_flag
C1 Sn S1 C7 . . . . -131.63(14) ?
S3 Sn S1 C7 . . . . -12.61(11) ?
S2 Sn S1 C7 . . . . 109.04(11) ?
C1 Sn S2 C15 . . . . -175.21(14) ?
S3 Sn S2 C15 . . . . 65.16(12) ?
S1 Sn S2 C15 . . . . -51.77(12) ?
C1 Sn S3 C23 . . . . -32.90(16) ?
S1 Sn S3 C23 . . . . -154.93(13) ?
S2 Sn S3 C23 . . . . 85.39(13) ?
S3 Sn C1 C6 . . . . 85.5(3) ?
S1 Sn C1 C6 . . . . -157.8(2) ?
S2 Sn C1 C6 . . . . -36.6(3) ?
S3 Sn C1 C2 . . . . -89.7(3) ?
S1 Sn C1 C2 . . . . 27.1(3) ?
S2 Sn C1 C2 . . . . 148.2(2) ?
C6 C1 C2 C3 . . . . 0.7(5) ?
Sn C1 C2 C3 . . . . 176.0(3) ?
C1 C2 C3 C4 . . . . -1.1(6) ?
C2 C3 C4 C5 . . . . 0.2(6) ?
C3 C4 C5 C6 . . . . 1.1(6) ?
C2 C1 C6 C5 . . . . 0.6(5) ?
Sn C1 C6 C5 . . . . -174.6(3) ?
C4 C5 C6 C1 . . . . -1.6(6) ?
Sn S1 C7 C12 . . . . -85.7(2) ?
Sn S1 C7 C8 . . . . 95.0(2) ?
C12 C7 C8 C9 . . . . -0.6(4) ?
S1 C7 C8 C9 . . . . 178.7(2) ?
C12 C7 C8 C13 . . . . 178.0(3) ?
S1 C7 C8 C13 . . . . -2.7(4) ?
C7 C8 C9 C10 . . . . 0.6(5) ?
C13 C8 C9 C10 . . . . -178.0(3) ?
C8 C9 C10 C11 . . . . -0.1(5) ?
C8 C9 C10 C14 . . . . 179.9(3) ?
C9 C10 C11 C12 . . . . -0.6(5) ?
C14 C10 C11 C12 . . . . 179.5(3) ?
C10 C11 C12 C7 . . . . 0.6(5) ?
C8 C7 C12 C11 . . . . 0.0(5) ?
S1 C7 C12 C11 . . . . -179.3(2) ?
Sn S2 C15 C20 . . . . -81.6(3) ?
Sn S2 C15 C16 . . . . 99.9(2) ?
C20 C15 C16 C17 . . . . 0.4(5) ?
S2 C15 C16 C17 . . . . 178.9(2) ?
C20 C15 C16 C21 . . . . -179.6(3) ?
S2 C15 C16 C21 . . . . -1.1(4) ?
C15 C16 C17 C18 . . . . -0.3(5) ?
C21 C16 C17 C18 . . . . 179.7(3) ?
C16 C17 C18 C19 . . . . 0.1(5) ?
C16 C17 C18 C22 . . . . 179.1(3) ?
C17 C18 C19 C20 . . . . 0.0(5) ?
C22 C18 C19 C20 . . . . -179.0(3) ?
C16 C15 C20 C19 . . . . -0.3(5) ?
S2 C15 C20 C19 . . . . -178.8(3) ?
C18 C19 C20 C15 . . . . 0.1(5) ?
Sn S3 C23 C28 . . . . -81.4(3) ?
Sn S3 C23 C24 . . . . 99.6(3) ?
C28 C23 C24 C25 . . . . 1.0(5) ?
S3 C23 C24 C25 . . . . -179.9(3) ?
C28 C23 C24 C29 . . . . -179.8(3) ?
S3 C23 C24 C29 . . . . -0.8(5) ?
C23 C24 C25 C26 . . . . -0.7(6) ?
C29 C24 C25 C26 . . . . -179.8(4) ?
C24 C25 C26 C27 . . . . 0.3(7) ?
C24 C25 C26 C30 . . . . 179.9(4) ?
C25 C26 C27 C28 . . . . -0.2(7) ?
C30 C26 C27 C28 . . . . -179.8(4) ?
C24 C23 C28 C27 . . . . -1.0(5) ?
S3 C23 C28 C27 . . . . 179.9(3) ?
C26 C27 C28 C23 . . . . 0.6(6) ?

loop_
_cod_related_entry_id
_cod_related_entry_database
_cod_related_entry_code
1 ChemSpider 30656217
